data_4002871
loop_
_publ_author_name
'Xu, Jian-Gang'
'Sun, Cai'
'Zhang, Ming-Jian'
'Liu, Bin-Wen'
'Li, Xiao-Zhen'
'Lu, Jian'
'Wang, Shuai-Hua'
'Zheng, Fa-Kun'
'Guo, Guo-Cong'

_publ_section_title
;
 Coordination Polymerization of Metal Azides and Powerful Nitrogen-Rich
 Ligand toward Primary Explosives with Excellent Energetic Performances
;
_journal_issue 22
_journal_name_full 'Chemistry of Materials'
_journal_page_first 9725
_journal_paper_doi 10.1021/acs.chemmater.7b03453
_journal_volume 29
_journal_year 2017
_chemical_formula_moiety 'C4 H4 Cd N14'
_chemical_formula_sum 'C4 H4 Cd N14'
_chemical_formula_weight 360.62
_chemical_melting_point ?
_chemical_name_common '[Cd(N3)2(atrz)]n'
_space_group_crystal_system triclinic
_space_group_IT_number 2
_space_group_name_Hall '-P 1'
_space_group_name_H-M_alt 'P -1'
_symmetry_space_group_name_Hall '-P 1'
_symmetry_space_group_name_H-M 'P -1'
_atom_sites_solution_hydrogens geom
_atom_sites_solution_primary direct
_atom_sites_solution_secondary difmap
_audit_creation_method SHELXL-2013
_cell_angle_alpha 70.500(18)
_cell_angle_beta 73.152(18)
_cell_angle_gamma 79.38(2)
_cell_formula_units_Z 1
_cell_length_a 5.3664(12)
_cell_length_b 6.2313(14)
_cell_length_c 8.7401(18)
_cell_measurement_reflns_used 1067
_cell_measurement_temperature 293(2)
_cell_measurement_theta_max 27.5
_cell_measurement_theta_min 3.5
_cell_volume 262.43(11)
_computing_molecular_graphics 'SHELXL-2013 (Sheldrick, 2013)'
_computing_structure_refinement 'SHELXL-2013 (Sheldrick, 2013)'
_computing_structure_solution 'SHELXS-97 (Sheldrick, 1990)'
_diffrn_ambient_temperature 293(2)
_diffrn_measured_fraction_theta_full 0.983
_diffrn_measured_fraction_theta_max 0.968
_diffrn_measurement_device_type 'Rigaku Pilatus'
_diffrn_measurement_method CCD_Profile_fitting
_diffrn_radiation_type MoK\a
_diffrn_radiation_wavelength 0.71073
_diffrn_reflns_av_R_equivalents 0.0276
_diffrn_reflns_av_unetI/netI 0.0293
_diffrn_reflns_Laue_measured_fraction_full 0.983
_diffrn_reflns_Laue_measured_fraction_max 0.968
_diffrn_reflns_limit_h_max 6
_diffrn_reflns_limit_h_min -6
_diffrn_reflns_limit_k_max 6
_diffrn_reflns_limit_k_min -8
_diffrn_reflns_limit_l_max 11
_diffrn_reflns_limit_l_min -11
_diffrn_reflns_number 2799
_diffrn_reflns_point_group_measured_fraction_full 0.983
_diffrn_reflns_point_group_measured_fraction_max 0.968
_diffrn_reflns_theta_full 25.242
_diffrn_reflns_theta_max 27.475
_diffrn_reflns_theta_min 3.485
_diffrn_source 'fine-focus sealed tube'
_exptl_absorpt_coefficient_mu 2.097
_exptl_absorpt_correction_T_max 1.000
_exptl_absorpt_correction_T_min 0.810
_exptl_absorpt_correction_type multi-scan
_exptl_absorpt_process_details 'Sphere (Rigaku CrystalClear)'
_exptl_crystal_colour Colourless
_exptl_crystal_density_diffrn 2.282
_exptl_crystal_density_method 'not measured'
_exptl_crystal_description Prism
_exptl_crystal_F_000 174
_exptl_crystal_size_max 0.12
_exptl_crystal_size_mid 0.10
_exptl_crystal_size_min 0.09
_refine_diff_density_max 0.773
_refine_diff_density_min -1.281
_refine_diff_density_rms 0.097
_refine_ls_extinction_method none
_refine_ls_goodness_of_fit_ref 1.049
_refine_ls_hydrogen_treatment constr
_refine_ls_matrix_type full
_refine_ls_number_parameters 88
_refine_ls_number_reflns 1167
_refine_ls_number_restraints 0
_refine_ls_restrained_S_all 1.049
_refine_ls_R_factor_all 0.0214
_refine_ls_R_factor_gt 0.0213
_refine_ls_shift/su_max 0.000
_refine_ls_shift/su_mean 0.000
_refine_ls_structure_factor_coef Fsqd
_refine_ls_weighting_details
;
 w=1/[\s^2^(Fo^2^)+(0.0324P)^2^]
 where P=(Fo^2^+2Fc^2^)/3
;
_refine_ls_weighting_scheme calc
_refine_ls_wR_factor_gt 0.0509
_refine_ls_wR_factor_ref 0.0510
_reflns_Friedel_coverage 0.000
_reflns_number_gt 1162
_reflns_number_total 1167
_reflns_threshold_expression 'I > 2\s(I)'
_cod_data_source_file cm7b03453_si_003.cif
_cod_data_source_block a
_cod_depositor_comments
;
The following automatic conversions were performed:

'_chemical_melting_point' value 'not measured' was changed to '?' -
the value is undefined or not given.

'_exptl_absorpt_correction_type' value 'Multi-scan' changed to
'multi-scan' according to
/home/data/users/saulius/crontab/automatic-downloads/rss-feeds/ACS/lib/dictionaries/cif_core.dic
dictionary named 'cif_core.dic' version 2.4.2 from 2011-04-26.

Automatic conversion script
Id: cif_fix_values 4973 2017-02-22 13:04:09Z antanas 

 Adding full bibliography for 4002871--4002872.cif.
;
_cod_database_code 4002871
_shelx_space_group_comment
;
The symmetry employed for this shelxl refinement is uniquely defined
by the following loop, which should always be used as a source of
symmetry information in preference to the above space-group names.
They are only intended as comments.
;
_shelxl_version_number 2013-2

loop_
_space_group_symop_operation_xyz
'x, y, z'
'-x, -y, -z'

loop_
_atom_site_label
_atom_site_type_symbol
_atom_site_fract_x
_atom_site_fract_y
_atom_site_fract_z
_atom_site_U_iso_or_equiv
_atom_site_adp_type
_atom_site_occupancy
_atom_site_site_symmetry_order
_atom_site_calc_flag
_atom_site_refinement_flags_posn
_atom_site_refinement_flags_adp
_atom_site_refinement_flags_occupancy
Cd1 Cd 0.0000 0.5000 0.0000 0.02092(10) Uani 1 2 d S . P
N1 N 0.3065(5) 0.7653(4) -0.1753(3) 0.0347(5) Uani 1 1 d . . .
N2 N 0.4827(4) 0.7632(3) -0.1201(3) 0.0233(4) Uani 1 1 d . . .
N3 N 0.6554(5) 0.7690(4) -0.0647(3) 0.0353(5) Uani 1 1 d . . .
N12 N 0.2727(5) 0.3749(4) -0.3464(3) 0.0330(5) Uani 1 1 d . . .
N11 N 0.0340(5) 0.3632(4) -0.2252(3) 0.0271(5) Uani 1 1 d . . .
N13 N 0.0195(4) 0.1756(4) -0.3911(2) 0.0224(4) Uani 1 1 d . . .
N14 N -0.0844(4) 0.0348(4) -0.4461(3) 0.0245(4) Uani 1 1 d . . .
C12 C 0.2597(5) 0.2603(5) -0.4431(3) 0.0285(5) Uani 1 1 d . . .
H12A H 0.3926 0.2386 -0.5340 0.034 Uiso 1 1 calc R U .
C11 C -0.1132(5) 0.2445(5) -0.2545(3) 0.0272(5) Uani 1 1 d . . .
H11A H -0.2818 0.2121 -0.1922 0.033 Uiso 1 1 calc R U .

loop_
_atom_site_aniso_label
_atom_site_aniso_U_11
_atom_site_aniso_U_22
_atom_site_aniso_U_33
_atom_site_aniso_U_23
_atom_site_aniso_U_13
_atom_site_aniso_U_12
Cd1 0.01982(15) 0.02990(15) 0.02091(13) -0.01519(10) -0.00580(10) -0.00582(10)
N1 0.0329(13) 0.0404(13) 0.0331(12) -0.0053(10) -0.0115(10) -0.0144(11)
N2 0.0231(11) 0.0242(10) 0.0228(10) -0.0081(8) -0.0024(8) -0.0055(8)
N3 0.0300(13) 0.0360(12) 0.0461(14) -0.0156(11) -0.0157(11) -0.0018(10)
N12 0.0316(13) 0.0457(13) 0.0305(11) -0.0230(10) -0.0006(10) -0.0144(11)
N11 0.0318(12) 0.0350(11) 0.0236(10) -0.0181(9) -0.0050(9) -0.0105(10)
N13 0.0261(11) 0.0284(10) 0.0213(9) -0.0155(8) -0.0072(8) -0.0054(9)
N14 0.0273(12) 0.0307(11) 0.0245(9) -0.0169(8) -0.0074(8) -0.0062(9)
C12 0.0281(14) 0.0389(14) 0.0257(12) -0.0178(11) -0.0036(10) -0.0096(11)
C11 0.0273(13) 0.0358(13) 0.0255(12) -0.0189(10) -0.0029(10) -0.0074(11)

loop_
_atom_type_symbol
_atom_type_description
_atom_type_scat_dispersion_real
_atom_type_scat_dispersion_imag
_atom_type_scat_source
C C 0.0033 0.0016 'International Tables Vol C Tables 4.2.6.8 and 6.1.1.4'
H H 0.0000 0.0000 'International Tables Vol C Tables 4.2.6.8 and 6.1.1.4'
Cd Cd -0.8075 1.2024 'International Tables Vol C Tables 4.2.6.8 and 6.1.1.4'
N N 0.0061 0.0033 'International Tables Vol C Tables 4.2.6.8 and 6.1.1.4'

loop_
_geom_angle_atom_site_label_1
_geom_angle_atom_site_label_2
_geom_angle_atom_site_label_3
_geom_angle
_geom_angle_site_symmetry_1
_geom_angle_site_symmetry_3
N3 Cd1 N3 180.0 2_665 1_455
N3 Cd1 N11 87.67(9) 2_665 .
N3 Cd1 N11 92.33(9) 1_455 .
N3 Cd1 N11 92.33(9) 2_665 2_565
N3 Cd1 N11 87.67(9) 1_455 2_565
N11 Cd1 N11 180.0 . 2_565
N3 Cd1 N1 90.81(9) 2_665 2_565
N3 Cd1 N1 89.19(9) 1_455 2_565
N11 Cd1 N1 90.35(8) . 2_565
N11 Cd1 N1 89.65(8) 2_565 2_565
N3 Cd1 N1 89.19(9) 2_665 .
N3 Cd1 N1 90.81(9) 1_455 .
N11 Cd1 N1 89.65(8) . .
N11 Cd1 N1 90.35(8) 2_565 .
N1 Cd1 N1 180.0 2_565 .
N2 N1 Cd1 114.60(18) . .
N3 N2 N1 177.6(3) . .
N2 N3 Cd1 131.41(19) . 1_655
C12 N12 N11 106.8(2) . .
C11 N11 N12 108.4(2) . .
C11 N11 Cd1 133.12(18) . .
N12 N11 Cd1 117.68(15) . .
C11 N13 C12 106.0(2) . .
C11 N13 N14 121.7(2) . .
C12 N13 N14 132.1(2) . .
N14 N14 N13 110.4(3) 2_554 .
N12 C12 N13 109.8(2) . .
N12 C12 H12A 125.1 . .
N13 C12 H12A 125.1 . .
N11 C11 N13 109.0(2) . .
N11 C11 H11A 125.5 . .
N13 C11 H11A 125.5 . .

loop_
_geom_bond_atom_site_label_1
_geom_bond_atom_site_label_2
_geom_bond_distance
_geom_bond_site_symmetry_2
Cd1 N3 2.319(3) 2_665
Cd1 N3 2.319(3) 1_455
Cd1 N11 2.3427(19) .
Cd1 N11 2.3427(19) 2_565
Cd1 N1 2.374(2) 2_565
Cd1 N1 2.374(2) .
N1 N2 1.176(3) .
N2 N3 1.174(3) .
N3 Cd1 2.319(3) 1_655
N12 C12 1.298(3) .
N12 N11 1.401(3) .
N11 C11 1.302(3) .
N13 C11 1.361(3) .
N13 C12 1.377(3) .
N13 N14 1.389(3) .
N14 N14 1.238(4) 2_554
C12 H12A 0.9300 .
C11 H11A 0.9300 .
